data_7128948
loop_
_publ_author_name
'Li, Xiaohu'
'Huang, You'

_publ_section_title
;
 Phosphine-catalyzed sequential (2+3)/(2+4) annulation of \g-vinyl
 allenoates: access to the synthesis of chromeno[4,3-<i>b</i>]pyrroles.
;
_journal_issue 77
_journal_name_full 'Chemical communications (Cambridge, England)'
_journal_page_first 9934
_journal_page_last 9937
_journal_paper_doi 10.1039/d1cc04199a
_journal_volume 57
_journal_year 2021
_chemical_formula_moiety 'C27 H29 N O7'
_chemical_formula_sum 'C27 H29 N O7'
_chemical_formula_weight 479.51
_space_group_crystal_system triclinic
_space_group_IT_number 2
_space_group_name_Hall '-P 1'
_space_group_name_H-M_alt 'P -1'
_atom_sites_solution_hydrogens mixed
_atom_sites_solution_primary dual
_audit_creation_date 2020-10-23
_audit_creation_method
;
Olex2 1.2
(compiled 2018.05.29 svn.r3508 for OlexSys, GUI svn.r5506)
;
_audit_update_record
;
2021-04-06 deposited with the CCDC.	2021-09-02 downloaded from the CCDC.
;
_cell_angle_alpha 93.977(4)
_cell_angle_beta 106.212(5)
_cell_angle_gamma 112.740(5)
_cell_formula_units_Z 2
_cell_length_a 10.7992(6)
_cell_length_b 10.9972(5)
_cell_length_c 11.7181(7)
_cell_measurement_reflns_used 10540
_cell_measurement_temperature 113.15
_cell_measurement_theta_max 32.9450
_cell_measurement_theta_min 1.8450
_cell_volume 1207.49(13)
_computing_cell_refinement 'CrysAlisPro 1.171.39.46 (Rigaku OD, 2018)'
_computing_data_collection CrystalClear(Rigaku,2008)
_computing_data_reduction 'CrysAlisPro 1.171.39.46 (Rigaku OD, 2018)'
_computing_molecular_graphics 'Olex2 (Dolomanov et al., 2009)'
_computing_publication_material 'Olex2 (Dolomanov et al., 2009)'
_computing_structure_refinement 'ShelXL (Sheldrick, 2015)'
_computing_structure_solution 'ShelXT (Sheldrick, 2015)'
_diffrn_ambient_temperature 113.15
_diffrn_detector 'CCD plate'
_diffrn_measured_fraction_theta_full 0.999
_diffrn_measured_fraction_theta_max 0.896
_diffrn_measurement_details
;
List of Runs (angles in degrees, time in seconds):

  # Type    Start    End  Width  t~exp~   \w     \q     \k     \f   Frames
#--------------------------------------------------------------------------
  1  \w   -115.00  65.00   1.00    2.00    --  -25.00  45.00   0.00  180
  2  \w   -115.00  65.00   1.00    2.00    --  -25.00  45.00  90.00  180
  3  \w   -115.00  65.00   1.00    2.00    --  -25.00  45.00 180.00  180
;
_diffrn_measurement_device 'abstract diffractometer'
_diffrn_measurement_device_type 'Rigaku Saturn 70 CCD'
_diffrn_measurement_method '\w scans'
_diffrn_orient_matrix_type 'CrysAlisPro convention (1999,Acta A55,543-557)'
_diffrn_orient_matrix_UB_11 -0.0464043000
_diffrn_orient_matrix_UB_12 -0.0686620000
_diffrn_orient_matrix_UB_13 -0.0073271000
_diffrn_orient_matrix_UB_21 0.0262885000
_diffrn_orient_matrix_UB_22 -0.0177158000
_diffrn_orient_matrix_UB_23 -0.0445947000
_diffrn_orient_matrix_UB_31 0.0534617000
_diffrn_orient_matrix_UB_32 -0.0081632000
_diffrn_orient_matrix_UB_33 0.0457949000
_diffrn_radiation_monochromator confocal
_diffrn_radiation_probe x-ray
_diffrn_radiation_type MoK\a
_diffrn_radiation_wavelength 0.71073
_diffrn_reflns_av_R_equivalents 0.0326
_diffrn_reflns_av_unetI/netI 0.0474
_diffrn_reflns_Laue_measured_fraction_full 0.999
_diffrn_reflns_Laue_measured_fraction_max 0.896
_diffrn_reflns_limit_h_max 16
_diffrn_reflns_limit_h_min -15
_diffrn_reflns_limit_k_max 15
_diffrn_reflns_limit_k_min -16
_diffrn_reflns_limit_l_max 17
_diffrn_reflns_limit_l_min -17
_diffrn_reflns_number 18298
_diffrn_reflns_point_group_measured_fraction_full 0.999
_diffrn_reflns_point_group_measured_fraction_max 0.896
_diffrn_reflns_theta_full 25.242
_diffrn_reflns_theta_max 32.850
_diffrn_reflns_theta_min 1.847
_diffrn_source 'rotating anode'
_diffrn_source_type 'Enhance (Mo) X-ray Source'
_exptl_absorpt_coefficient_mu 0.095
_exptl_absorpt_correction_T_max 1.00000
_exptl_absorpt_correction_T_min 0.68134
_exptl_absorpt_correction_type multi-scan
_exptl_absorpt_process_details 'CrysAlisPro 1.171.39.46 (Rigaku Oxford Diffraction, 2018)'
_exptl_crystal_density_diffrn 1.319
_exptl_crystal_description block
_exptl_crystal_F_000 508
_exptl_crystal_size_max 0.18
_exptl_crystal_size_mid 0.16
_exptl_crystal_size_min 0.15
_refine_diff_density_max 0.383
_refine_diff_density_min -0.229
_refine_diff_density_rms 0.049
_refine_ls_extinction_coef 0.018(2)
_refine_ls_extinction_expression Fc^*^=kFc[1+0.001xFc^2^\l^3^/sin(2\q)]^-1/4^
_refine_ls_extinction_method 'SHELXL-2018/3 (Sheldrick 2018)'
_refine_ls_goodness_of_fit_ref 1.038
_refine_ls_hydrogen_treatment mixed
_refine_ls_matrix_type full
_refine_ls_number_parameters 323
_refine_ls_number_reflns 8080
_refine_ls_number_restraints 0
_refine_ls_restrained_S_all 1.038
_refine_ls_R_factor_all 0.0664
_refine_ls_R_factor_gt 0.0472
_refine_ls_shift/su_max 0.000
_refine_ls_shift/su_mean 0.000
_refine_ls_structure_factor_coef Fsqd
_refine_ls_weighting_details 'w=1/[\s^2^(Fo^2^)+(0.0487P)^2^+0.2101P] where P=(Fo^2^+2Fc^2^)/3'
_refine_ls_weighting_scheme calc
_refine_ls_wR_factor_gt 0.1073
_refine_ls_wR_factor_ref 0.1182
_reflns_Friedel_coverage 0.000
_reflns_number_gt 6225
_reflns_number_total 8080
_reflns_threshold_expression 'I > 2\s(I)'
_cod_data_source_file d1cc04199a2.cif
_cod_data_source_block r20201022a
_cod_depositor_comments 'Adding full bibliography for 7128948.cif.'
_cod_original_cell_volume 1207.49(12)
_cod_database_code 7128948
_shelx_shelxl_version_number 2018/3
_shelx_space_group_comment
;
The symmetry employed for this shelxl refinement is uniquely defined
by the following loop, which should always be used as a source of
symmetry information in preference to the above space-group names.
They are only intended as comments.
;
_shelx_estimated_absorpt_t_max 0.986
_shelx_estimated_absorpt_t_min 0.983
_reflns_odcompleteness_completeness 89.63
_reflns_odcompleteness_iscentric 1
_reflns_odcompleteness_theta 32.78
_olex2_refinement_description
;
1. Fixed Uiso
 At 1.2 times of:
  All C(H) groups, All C(H,H) groups
 At 1.5 times of:
  All C(H,H,H) groups
2.a Ternary CH refined with riding coordinates:
 C6(H6), C7(H7), C8(H8)
2.b Secondary CH2 refined with riding coordinates:
 C13(H13A,H13B), C20(H20A,H20B), C23(H23A,H23B), C26(H26A,H26B)
2.c Aromatic/amide H refined with riding coordinates:
 C1(H1A), C2(H2), C3(H3), C4(H4), C10(H10), C11(H11), C15(H15), C16(H16),
 C17(H17), C18(H18), C19(H19)
2.d Idealised Me refined as rotating group:
 C24(H24A,H24B,H24C), C27(H27A,H27B,H27C)
;
_olex2_submission_special_instructions 'No special instructions were received'
_oxdiff_exptl_absorpt_empirical_details
;
Empirical correction (ABSPACK) includes:
- Absorption correction using spherical harmonics
- Frame scaling
- Detector area scaling
;
_oxdiff_exptl_absorpt_empirical_full_max 1.648
_oxdiff_exptl_absorpt_empirical_full_min 0.564

loop_
_space_group_symop_operation_xyz
'x, y, z'
'-x, -y, -z'

loop_
_atom_site_label
_atom_site_type_symbol
_atom_site_fract_x
_atom_site_fract_y
_atom_site_fract_z
_atom_site_U_iso_or_equiv
_atom_site_adp_type
_atom_site_occupancy
_atom_site_site_symmetry_order
_atom_site_calc_flag
_atom_site_refinement_flags_posn
_atom_site_refinement_flags_adp
_atom_site_refinement_flags_occupancy
_atom_site_disorder_assembly
_atom_site_disorder_group
O1 O 0.90279(8) 0.45082(8) 0.11827(7) 0.02108(17) Uani 1 1 d . . . . .
O2 O 1.19942(9) 0.84657(8) 0.44945(8) 0.0277(2) Uani 1 1 d . . . . .
O3 O 1.14976(8) 0.75333(7) 0.60635(7) 0.01969(17) Uani 1 1 d . . . . .
O4 O 0.65635(10) 0.39119(9) 0.43496(8) 0.0290(2) Uani 1 1 d . . . . .
O5 O 0.43962(9) 0.22371(8) 0.33329(8) 0.02526(19) Uani 1 1 d . . . . .
O6 O 0.29002(9) 0.34469(9) 0.09707(8) 0.02561(19) Uani 1 1 d . . . . .
O7 O 0.37449(8) 0.47243(8) 0.28479(7) 0.02257(18) Uani 1 1 d . . . . .
N1 N 0.53854(10) 0.30466(9) 0.13718(9) 0.01786(19) Uani 1 1 d . . . . .
C1 C 0.57010(13) 0.21936(11) -0.11875(11) 0.0234(2) Uani 1 1 d . . . . .
H1A H 0.470735 0.195641 -0.144362 0.028 Uiso 1 1 calc R . . . .
C2 C 0.62369(14) 0.15522(12) -0.18534(11) 0.0277(3) Uani 1 1 d . . . . .
H2 H 0.561089 0.087474 -0.255439 0.033 Uiso 1 1 calc R . . . .
C3 C 0.76895(13) 0.19048(11) -0.14905(11) 0.0248(2) Uani 1 1 d . . . . .
H3 H 0.805651 0.146598 -0.194412 0.030 Uiso 1 1 calc R . . . .
C4 C 0.86049(12) 0.28918(11) -0.04720(11) 0.0212(2) Uani 1 1 d . . . . .
H4 H 0.960017 0.313952 -0.022950 0.025 Uiso 1 1 calc R . . . .
C5 C 0.80555(12) 0.35215(10) 0.01972(10) 0.0175(2) Uani 1 1 d . . . . .
C6 C 0.84805(11) 0.48652(10) 0.20825(10) 0.0164(2) Uani 1 1 d . . . . .
H6 H 0.819927 0.411374 0.252671 0.020 Uiso 1 1 calc R . . . .
C7 C 0.71894(11) 0.51501(10) 0.14902(9) 0.0161(2) Uani 1 1 d . . . . .
H7 H 0.746073 0.593770 0.108502 0.019 Uiso 1 1 calc R . . . .
C8 C 0.60350(11) 0.38854(10) 0.05773(10) 0.0168(2) Uani 1 1 d . . . . .
H8 H 0.531389 0.412131 0.001620 0.020 Uiso 1 1 calc R . . . .
C9 C 0.66018(12) 0.31805(10) -0.01488(10) 0.0173(2) Uani 1 1 d . . . . .
C10 C 0.97096(11) 0.60719(10) 0.29340(10) 0.0181(2) Uani 1 1 d . . . . .
H10 H 1.030177 0.671465 0.259183 0.022 Uiso 1 1 calc R . . . .
C11 C 1.00369(11) 0.63145(10) 0.41258(10) 0.0176(2) Uani 1 1 d . . . . .
H11 H 0.947352 0.569060 0.450084 0.021 Uiso 1 1 calc R . . . .
C12 C 1.12763(12) 0.75531(10) 0.48794(10) 0.0180(2) Uani 1 1 d . . . . .
C13 C 1.26504(12) 0.87022(11) 0.69374(10) 0.0222(2) Uani 1 1 d . . . . .
H13A H 1.324283 0.929943 0.651651 0.027 Uiso 1 1 calc R . . . .
H13B H 1.326281 0.840981 0.754432 0.027 Uiso 1 1 calc R . . . .
C14 C 1.20394(12) 0.94542(10) 0.75620(11) 0.0215(2) Uani 1 1 d . . . . .
C15 C 1.23528(13) 0.96335(11) 0.88112(11) 0.0242(2) Uani 1 1 d . . . . .
H15 H 1.295602 0.927706 0.927487 0.029 Uiso 1 1 calc R . . . .
C16 C 1.17891(15) 1.03320(12) 0.93889(12) 0.0311(3) Uani 1 1 d . . . . .
H16 H 1.201574 1.045841 1.024483 0.037 Uiso 1 1 calc R . . . .
C17 C 1.09011(17) 1.08408(13) 0.87183(14) 0.0382(3) Uani 1 1 d . . . . .
H17 H 1.051965 1.132061 0.911296 0.046 Uiso 1 1 calc R . . . .
C18 C 1.05664(18) 1.06516(14) 0.74701(14) 0.0404(4) Uani 1 1 d . . . . .
H18 H 0.994232 1.098858 0.700724 0.048 Uiso 1 1 calc R . . . .
C19 C 1.11414(15) 0.99708(13) 0.68954(12) 0.0317(3) Uani 1 1 d . . . . .
H19 H 1.092091 0.985606 0.604037 0.038 Uiso 1 1 calc R . . . .
C20 C 0.64640(12) 0.53561(10) 0.23983(10) 0.0177(2) Uani 1 1 d . . . . .
H20A H 0.604926 0.600508 0.218941 0.021 Uiso 1 1 calc R . . . .
H20B H 0.715570 0.569746 0.323309 0.021 Uiso 1 1 calc R . . . .
C21 C 0.52797(11) 0.39452(10) 0.22913(10) 0.0166(2) Uani 1 1 d . . . . .
C22 C 0.55173(12) 0.34024(11) 0.34652(10) 0.0191(2) Uani 1 1 d . . . . .
C23 C 0.44162(15) 0.15867(12) 0.43822(12) 0.0292(3) Uani 1 1 d . . . . .
H23A H 0.541033 0.178379 0.485890 0.035 Uiso 1 1 calc R . . . .
H23B H 0.387992 0.059947 0.410267 0.035 Uiso 1 1 calc R . . . .
C24 C 0.37568(16) 0.20915(14) 0.51683(13) 0.0333(3) Uani 1 1 d . . . . .
H24A H 0.277218 0.189314 0.469481 0.050 Uiso 1 1 calc GR . . . .
H24B H 0.430227 0.306585 0.545842 0.050 Uiso 1 1 calc GR . . . .
H24C H 0.376637 0.164425 0.586342 0.050 Uiso 1 1 calc GR . . . .
C25 C 0.38220(12) 0.39880(10) 0.19392(10) 0.0185(2) Uani 1 1 d . . . . .
C26 C 0.23765(12) 0.47902(12) 0.26790(11) 0.0242(2) Uani 1 1 d . . . . .
H26A H 0.195085 0.483456 0.182611 0.029 Uiso 1 1 calc R . . . .
H26B H 0.252646 0.561254 0.320707 0.029 Uiso 1 1 calc R . . . .
C27 C 0.13870(15) 0.35715(14) 0.29884(14) 0.0338(3) Uani 1 1 d . . . . .
H27A H 0.121206 0.276179 0.244323 0.051 Uiso 1 1 calc GR . . . .
H27B H 0.048361 0.363257 0.289520 0.051 Uiso 1 1 calc GR . . . .
H27C H 0.181835 0.352331 0.382911 0.051 Uiso 1 1 calc GR . . . .
H1 H 0.4516(17) 0.2401(16) 0.0947(14) 0.035(4) Uiso 1 1 d . . . . .

loop_
_atom_site_aniso_label
_atom_site_aniso_U_11
_atom_site_aniso_U_22
_atom_site_aniso_U_33
_atom_site_aniso_U_23
_atom_site_aniso_U_13
_atom_site_aniso_U_12
O1 0.0154(4) 0.0252(4) 0.0201(4) -0.0037(3) 0.0059(3) 0.0074(3)
O2 0.0257(5) 0.0224(4) 0.0240(5) 0.0042(3) 0.0070(4) 0.0000(3)
O3 0.0192(4) 0.0178(3) 0.0169(4) 0.0001(3) 0.0040(3) 0.0044(3)
O4 0.0241(5) 0.0358(5) 0.0224(5) 0.0071(4) 0.0035(4) 0.0105(4)
O5 0.0262(5) 0.0235(4) 0.0234(4) 0.0060(3) 0.0100(4) 0.0063(3)
O6 0.0202(4) 0.0336(4) 0.0198(4) -0.0011(3) 0.0032(3) 0.0115(4)
O7 0.0167(4) 0.0302(4) 0.0212(4) -0.0024(3) 0.0057(3) 0.0119(3)
N1 0.0174(5) 0.0166(4) 0.0190(5) -0.0005(3) 0.0090(4) 0.0051(3)
C1 0.0179(5) 0.0257(5) 0.0214(6) -0.0027(4) 0.0060(5) 0.0055(4)
C2 0.0253(6) 0.0262(5) 0.0237(6) -0.0072(4) 0.0093(5) 0.0042(5)
C3 0.0282(6) 0.0224(5) 0.0255(6) 0.0000(4) 0.0161(5) 0.0082(5)
C4 0.0192(5) 0.0222(5) 0.0236(6) 0.0021(4) 0.0110(5) 0.0078(4)
C5 0.0186(5) 0.0166(4) 0.0156(5) 0.0014(4) 0.0065(4) 0.0055(4)
C6 0.0153(5) 0.0176(4) 0.0160(5) 0.0012(4) 0.0057(4) 0.0066(4)
C7 0.0163(5) 0.0165(4) 0.0158(5) 0.0029(4) 0.0060(4) 0.0069(4)
C8 0.0163(5) 0.0188(4) 0.0157(5) 0.0024(4) 0.0052(4) 0.0081(4)
C9 0.0178(5) 0.0176(4) 0.0163(5) 0.0022(4) 0.0069(4) 0.0066(4)
C10 0.0156(5) 0.0174(4) 0.0206(5) 0.0021(4) 0.0070(4) 0.0057(4)
C11 0.0155(5) 0.0158(4) 0.0196(5) 0.0027(4) 0.0049(4) 0.0056(4)
C12 0.0166(5) 0.0183(4) 0.0190(5) 0.0021(4) 0.0048(4) 0.0082(4)
C13 0.0180(5) 0.0215(5) 0.0193(6) -0.0021(4) 0.0013(4) 0.0048(4)
C14 0.0221(6) 0.0146(4) 0.0228(6) 0.0007(4) 0.0057(5) 0.0045(4)
C15 0.0253(6) 0.0192(5) 0.0236(6) 0.0025(4) 0.0062(5) 0.0067(4)
C16 0.0374(7) 0.0257(6) 0.0274(7) -0.0002(5) 0.0127(6) 0.0101(5)
C17 0.0451(9) 0.0300(6) 0.0437(9) -0.0020(6) 0.0155(7) 0.0211(6)
C18 0.0490(9) 0.0367(7) 0.0413(9) 0.0036(6) 0.0074(7) 0.0302(7)
C19 0.0402(8) 0.0294(6) 0.0258(7) 0.0034(5) 0.0049(6) 0.0198(6)
C20 0.0169(5) 0.0173(4) 0.0186(5) 0.0004(4) 0.0063(4) 0.0072(4)
C21 0.0152(5) 0.0190(4) 0.0166(5) 0.0012(4) 0.0063(4) 0.0079(4)
C22 0.0189(5) 0.0222(5) 0.0202(5) 0.0029(4) 0.0092(4) 0.0109(4)
C23 0.0364(7) 0.0281(6) 0.0299(7) 0.0130(5) 0.0169(6) 0.0154(5)
C24 0.0407(8) 0.0362(7) 0.0309(7) 0.0122(5) 0.0199(6) 0.0179(6)
C25 0.0172(5) 0.0200(5) 0.0190(5) 0.0028(4) 0.0076(4) 0.0076(4)
C26 0.0194(6) 0.0320(6) 0.0278(6) 0.0055(5) 0.0102(5) 0.0162(5)
C27 0.0256(7) 0.0429(7) 0.0457(8) 0.0185(6) 0.0197(6) 0.0204(6)

loop_
_atom_type_symbol
_atom_type_description
_atom_type_scat_dispersion_real
_atom_type_scat_dispersion_imag
_atom_type_scat_source
C C 0.0033 0.0016 'International Tables Vol C Tables 4.2.6.8 and 6.1.1.4'
H H 0.0000 0.0000 'International Tables Vol C Tables 4.2.6.8 and 6.1.1.4'
N N 0.0061 0.0033 'International Tables Vol C Tables 4.2.6.8 and 6.1.1.4'
O O 0.0106 0.0060 'International Tables Vol C Tables 4.2.6.8 and 6.1.1.4'

loop_
_geom_angle_atom_site_label_1
_geom_angle_atom_site_label_2
_geom_angle_atom_site_label_3
_geom_angle
_geom_angle_site_symmetry_1
_geom_angle_site_symmetry_3
_geom_angle_publ_flag
C5 O1 C6 116.44(8) . . ?
C12 O3 C13 117.70(9) . . ?
C22 O5 C23 117.07(9) . . ?
C25 O7 C26 116.63(9) . . ?
C8 N1 H1 111.3(10) . . ?
C21 N1 C8 107.24(8) . . ?
C21 N1 H1 109.9(10) . . ?
C2 C1 H1A 119.5 . . ?
C2 C1 C9 120.92(11) . . ?
C9 C1 H1A 119.5 . . ?
C1 C2 H2 120.1 . . ?
C3 C2 C1 119.78(11) . . ?
C3 C2 H2 120.1 . . ?
C2 C3 H3 119.8 . . ?
C4 C3 C2 120.32(10) . . ?
C4 C3 H3 119.8 . . ?
C3 C4 H4 120.3 . . ?
C3 C4 C5 119.49(11) . . ?
C5 C4 H4 120.3 . . ?
O1 C5 C4 116.31(10) . . ?
O1 C5 C9 122.55(9) . . ?
C9 C5 C4 121.12(10) . . ?
O1 C6 H6 109.5 . . ?
O1 C6 C7 110.91(8) . . ?
O1 C6 C10 104.49(8) . . ?
C7 C6 H6 109.5 . . ?
C10 C6 H6 109.5 . . ?
C10 C6 C7 112.72(8) . . ?
C6 C7 H7 110.9 . . ?
C6 C7 C20 112.21(9) . . ?
C8 C7 C6 108.50(8) . . ?
C8 C7 H7 110.9 . . ?
C8 C7 C20 103.09(8) . . ?
C20 C7 H7 110.9 . . ?
N1 C8 C7 102.12(8) . . ?
N1 C8 H8 109.6 . . ?
N1 C8 C9 111.82(8) . . ?
C7 C8 H8 109.6 . . ?
C9 C8 C7 113.76(9) . . ?
C9 C8 H8 109.6 . . ?
C1 C9 C8 121.42(10) . . ?
C5 C9 C1 118.36(10) . . ?
C5 C9 C8 120.21(9) . . ?
C6 C10 H10 117.4 . . ?
C11 C10 C6 125.10(10) . . ?
C11 C10 H10 117.4 . . ?
C10 C11 H11 119.8 . . ?
C10 C11 C12 120.36(10) . . ?
C12 C11 H11 119.8 . . ?
O2 C12 O3 124.23(10) . . ?
O2 C12 C11 125.35(10) . . ?
O3 C12 C11 110.42(9) . . ?
O3 C13 H13A 109.8 . . ?
O3 C13 H13B 109.8 . . ?
O3 C13 C14 109.51(9) . . ?
H13A C13 H13B 108.2 . . ?
C14 C13 H13A 109.8 . . ?
C14 C13 H13B 109.8 . . ?
C15 C14 C13 120.50(10) . . ?
C15 C14 C19 118.99(11) . . ?
C19 C14 C13 120.51(11) . . ?
C14 C15 H15 119.8 . . ?
C14 C15 C16 120.46(12) . . ?
C16 C15 H15 119.8 . . ?
C15 C16 H16 120.0 . . ?
C17 C16 C15 120.02(13) . . ?
C17 C16 H16 120.0 . . ?
C16 C17 H17 120.0 . . ?
C16 C17 C18 119.98(12) . . ?
C18 C17 H17 120.0 . . ?
C17 C18 H18 120.0 . . ?
C17 C18 C19 120.05(13) . . ?
C19 C18 H18 120.0 . . ?
C14 C19 H19 119.8 . . ?
C18 C19 C14 120.49(13) . . ?
C18 C19 H19 119.8 . . ?
C7 C20 H20A 110.7 . . ?
C7 C20 H20B 110.7 . . ?
C7 C20 C21 105.26(8) . . ?
H20A C20 H20B 108.8 . . ?
C21 C20 H20A 110.7 . . ?
C21 C20 H20B 110.7 . . ?
N1 C21 C20 105.17(8) . . ?
N1 C21 C22 106.93(8) . . ?
N1 C21 C25 112.74(9) . . ?
C22 C21 C20 112.95(9) . . ?
C25 C21 C20 110.29(8) . . ?
C25 C21 C22 108.75(9) . . ?
O4 C22 O5 125.16(11) . . ?
O4 C22 C21 125.46(10) . . ?
O5 C22 C21 109.33(9) . . ?
O5 C23 H23A 109.6 . . ?
O5 C23 H23B 109.6 . . ?
O5 C23 C24 110.07(10) . . ?
H23A C23 H23B 108.2 . . ?
C24 C23 H23A 109.6 . . ?
C24 C23 H23B 109.6 . . ?
C23 C24 H24A 109.5 . . ?
C23 C24 H24B 109.5 . . ?
C23 C24 H24C 109.5 . . ?
H24A C24 H24B 109.5 . . ?
H24A C24 H24C 109.5 . . ?
H24B C24 H24C 109.5 . . ?
O6 C25 O7 125.72(10) . . ?
O6 C25 C21 124.17(10) . . ?
O7 C25 C21 110.10(9) . . ?
O7 C26 H26A 109.7 . . ?
O7 C26 H26B 109.7 . . ?
O7 C26 C27 109.81(10) . . ?
H26A C26 H26B 108.2 . . ?
C27 C26 H26A 109.7 . . ?
C27 C26 H26B 109.7 . . ?
C26 C27 H27A 109.5 . . ?
C26 C27 H27B 109.5 . . ?
C26 C27 H27C 109.5 . . ?
H27A C27 H27B 109.5 . . ?
H27A C27 H27C 109.5 . . ?
H27B C27 H27C 109.5 . . ?

loop_
_geom_bond_atom_site_label_1
_geom_bond_atom_site_label_2
_geom_bond_distance
_geom_bond_site_symmetry_2
_geom_bond_publ_flag
O1 C5 1.3718(13) . ?
O1 C6 1.4441(12) . ?
O2 C12 1.2117(13) . ?
O3 C12 1.3438(13) . ?
O3 C13 1.4558(13) . ?
O4 C22 1.2003(14) . ?
O5 C22 1.3417(14) . ?
O5 C23 1.4639(14) . ?
O6 C25 1.2045(13) . ?
O7 C25 1.3336(12) . ?
O7 C26 1.4662(14) . ?
N1 C8 1.4810(14) . ?
N1 C21 1.4693(13) . ?
N1 H1 0.899(16) . ?
C1 H1A 0.9500 . ?
C1 C2 1.3902(16) . ?
C1 C9 1.3947(15) . ?
C2 H2 0.9500 . ?
C2 C3 1.3879(18) . ?
C3 H3 0.9500 . ?
C3 C4 1.3827(16) . ?
C4 H4 0.9500 . ?
C4 C5 1.3959(15) . ?
C5 C9 1.3921(15) . ?
C6 H6 1.0000 . ?
C6 C7 1.5335(15) . ?
C6 C10 1.4944(14) . ?
C7 H7 1.0000 . ?
C7 C8 1.5301(14) . ?
C7 C20 1.5383(15) . ?
C8 H8 1.0000 . ?
C8 C9 1.5052(14) . ?
C10 H10 0.9500 . ?
C10 C11 1.3214(15) . ?
C11 H11 0.9500 . ?
C11 C12 1.4799(15) . ?
C13 H13A 0.9900 . ?
C13 H13B 0.9900 . ?
C13 C14 1.5042(16) . ?
C14 C15 1.3884(17) . ?
C14 C19 1.3921(17) . ?
C15 H15 0.9500 . ?
C15 C16 1.3923(17) . ?
C16 H16 0.9500 . ?
C16 C17 1.380(2) . ?
C17 H17 0.9500 . ?
C17 C18 1.385(2) . ?
C18 H18 0.9500 . ?
C18 C19 1.3867(19) . ?
C19 H19 0.9500 . ?
C20 H20A 0.9900 . ?
C20 H20B 0.9900 . ?
C20 C21 1.5519(14) . ?
C21 C22 1.5328(15) . ?
C21 C25 1.5322(15) . ?
C23 H23A 0.9900 . ?
C23 H23B 0.9900 . ?
C23 C24 1.5048(18) . ?
C24 H24A 0.9800 . ?
C24 H24B 0.9800 . ?
C24 H24C 0.9800 . ?
C26 H26A 0.9900 . ?
C26 H26B 0.9900 . ?
C26 C27 1.4987(18) . ?
C27 H27A 0.9800 . ?
C27 H27B 0.9800 . ?
C27 H27C 0.9800 . ?

loop_
_geom_torsion_atom_site_label_1
_geom_torsion_atom_site_label_2
_geom_torsion_atom_site_label_3
_geom_torsion_atom_site_label_4
_geom_torsion
_geom_torsion_site_symmetry_1
_geom_torsion_site_symmetry_2
_geom_torsion_site_symmetry_3
_geom_torsion_site_symmetry_4
_geom_torsion_publ_flag
O1 C5 C9 C1 177.94(10) . . . . ?
O1 C5 C9 C8 -1.03(16) . . . . ?
O1 C6 C7 C8 59.46(11) . . . . ?
O1 C6 C7 C20 172.70(8) . . . . ?
O1 C6 C10 C11 -140.72(11) . . . . ?
O3 C13 C14 C15 119.89(11) . . . . ?
O3 C13 C14 C19 -59.55(14) . . . . ?
N1 C8 C9 C1 78.86(13) . . . . ?
N1 C8 C9 C5 -102.20(11) . . . . ?
N1 C21 C22 O4 107.66(12) . . . . ?
N1 C21 C22 O5 -69.84(10) . . . . ?
N1 C21 C25 O6 -6.39(15) . . . . ?
N1 C21 C25 O7 174.69(9) . . . . ?
C1 C2 C3 C4 -0.11(19) . . . . ?
C2 C1 C9 C5 0.84(17) . . . . ?
C2 C1 C9 C8 179.79(11) . . . . ?
C2 C3 C4 C5 0.70(18) . . . . ?
C3 C4 C5 O1 -178.81(10) . . . . ?
C3 C4 C5 C9 -0.53(17) . . . . ?
C4 C5 C9 C1 -0.24(16) . . . . ?
C4 C5 C9 C8 -179.20(10) . . . . ?
C5 O1 C6 C7 -50.37(11) . . . . ?
C5 O1 C6 C10 -172.09(9) . . . . ?
C6 O1 C5 C4 -161.23(9) . . . . ?
C6 O1 C5 C9 20.51(14) . . . . ?
C6 C7 C8 N1 80.19(10) . . . . ?
C6 C7 C8 C9 -40.46(12) . . . . ?
C6 C7 C20 C21 -92.63(10) . . . . ?
C6 C10 C11 C12 -179.48(9) . . . . ?
C7 C6 C10 C11 98.76(12) . . . . ?
C7 C8 C9 C1 -166.09(10) . . . . ?
C7 C8 C9 C5 12.84(14) . . . . ?
C7 C20 C21 N1 0.08(11) . . . . ?
C7 C20 C21 C22 116.34(9) . . . . ?
C7 C20 C21 C25 -121.74(9) . . . . ?
C8 N1 C21 C20 -25.42(11) . . . . ?
C8 N1 C21 C22 -145.74(9) . . . . ?
C8 N1 C21 C25 94.80(10) . . . . ?
C8 C7 C20 C21 23.91(10) . . . . ?
C9 C1 C2 C3 -0.68(19) . . . . ?
C10 C6 C7 C8 176.23(9) . . . . ?
C10 C6 C7 C20 -70.53(11) . . . . ?
C10 C11 C12 O2 6.41(17) . . . . ?
C10 C11 C12 O3 -173.91(10) . . . . ?
C12 O3 C13 C14 109.84(11) . . . . ?
C13 O3 C12 O2 1.80(15) . . . . ?
C13 O3 C12 C11 -177.88(8) . . . . ?
C13 C14 C15 C16 179.87(11) . . . . ?
C13 C14 C19 C18 179.32(12) . . . . ?
C14 C15 C16 C17 0.62(19) . . . . ?
C15 C14 C19 C18 -0.13(19) . . . . ?
C15 C16 C17 C18 0.3(2) . . . . ?
C16 C17 C18 C19 -1.1(2) . . . . ?
C17 C18 C19 C14 1.0(2) . . . . ?
C19 C14 C15 C16 -0.68(18) . . . . ?
C20 C7 C8 N1 -38.96(10) . . . . ?
C20 C7 C8 C9 -159.61(9) . . . . ?
C20 C21 C22 O4 -7.55(15) . . . . ?
C20 C21 C22 O5 174.96(8) . . . . ?
C20 C21 C25 O6 110.84(12) . . . . ?
C20 C21 C25 O7 -68.08(11) . . . . ?
C21 N1 C8 C7 40.70(10) . . . . ?
C21 N1 C8 C9 162.70(9) . . . . ?
C22 O5 C23 C24 88.91(13) . . . . ?
C22 C21 C25 O6 -124.79(11) . . . . ?
C22 C21 C25 O7 56.29(11) . . . . ?
C23 O5 C22 O4 4.27(16) . . . . ?
C23 O5 C22 C21 -178.22(9) . . . . ?
C25 O7 C26 C27 82.56(13) . . . . ?
C25 C21 C22 O4 -130.33(11) . . . . ?
C25 C21 C22 O5 52.17(11) . . . . ?
C26 O7 C25 O6 4.91(16) . . . . ?
C26 O7 C25 C21 -176.20(9) . . . . ?
